data_2203448
loop_
_publ_author_name
'Meijboom, Reinout'
'Muller, Alfred'
'Roodt, Andreas'

_publ_section_title
;
 <i>trans</i>-Carbonylchlorobis[tris(2,6-dimethylphenyl)phosphito]rhodium(I)
;
_journal_issue 4
_journal_name_full 'Acta Crystallographica Section E'
_journal_page_first m455
_journal_page_last m457
_journal_paper_doi 10.1107/S1600536804006270
_journal_volume 60
_journal_year 2004
_chemical_formula_iupac '[Rh Cl (C48 H54 O6 P2) (C O)]'
_chemical_formula_moiety 'Rh Cl P2 O7 C49 H54'
_chemical_formula_sum 'C49 H54 Cl O7 P2 Rh'
_chemical_formula_weight 955.22
_space_group_IT_number 2
_symmetry_cell_setting triclinic
_symmetry_space_group_name_Hall '-P 1'
_symmetry_space_group_name_H-M 'P -1'
_audit_creation_method 'WinGX routine CIF_UPDATE'
_cell_angle_alpha 83.685(2)
_cell_angle_beta 89.773(2)
_cell_angle_gamma 75.016(2)
_cell_formula_units_Z 2
_cell_length_a 12.3892(5)
_cell_length_b 13.1262(5)
_cell_length_c 14.6675(6)
_cell_measurement_reflns_used 997
_cell_measurement_temperature 293(2)
_cell_measurement_theta_max 19.9
_cell_measurement_theta_min 2.3
_cell_volume 2289.45(16)
_computing_cell_refinement 'SAINT-Plus (Bruker, 1999)'
_computing_data_collection 'SMART-NT (Bruker, 1998)'
_computing_data_reduction 'SAINT-Plus and XPREP (Bruker, 1999)'
_computing_molecular_graphics 'DIAMOND (Brandenburg & Berndt, 2001)'
_computing_publication_material 'WinGX (Farrugia, 1999)'
_computing_structure_refinement 'SHELXL-97 (Sheldrick, 1997)'
_computing_structure_solution 'SIR97 (Altomare et al, 1999)'
_diffrn_measured_fraction_theta_full 0.994
_diffrn_measured_fraction_theta_max 0.994
_diffrn_measurement_device 'Bruker SMART 1K CCD'
_diffrn_measurement_method \w
_diffrn_radiation_source 'fine focus sealed tube'
_diffrn_radiation_type MoK\a
_diffrn_radiation_wavelength 0.71073
_diffrn_reflns_av_R_equivalents 0.0697
_diffrn_reflns_limit_h_max 16
_diffrn_reflns_limit_h_min -14
_diffrn_reflns_limit_k_max 16
_diffrn_reflns_limit_k_min -17
_diffrn_reflns_limit_l_max 19
_diffrn_reflns_limit_l_min -19
_diffrn_reflns_number 27501
_diffrn_reflns_theta_full 28.3
_diffrn_reflns_theta_max 28.3
_diffrn_reflns_theta_min 1.4
_diffrn_standards_decay_% 0
_diffrn_standards_interval_count 0
_diffrn_standards_interval_time 0
_diffrn_standards_number 0
_exptl_absorpt_coefficient_mu 0.551
_exptl_absorpt_correction_type none
_exptl_crystal_colour yellow
_exptl_crystal_density_diffrn 1.386
_exptl_crystal_density_method 'not measured'
_exptl_crystal_description plates
_exptl_crystal_F_000 992
_exptl_crystal_size_max 0.26
_exptl_crystal_size_mid 0.12
_exptl_crystal_size_min 0.07
_refine_diff_density_max 0.352
_refine_diff_density_min -0.441
_refine_ls_extinction_method none
_refine_ls_goodness_of_fit_ref 0.909
_refine_ls_hydrogen_treatment constr
_refine_ls_matrix_type full
_refine_ls_number_parameters 583
_refine_ls_number_reflns 11343
_refine_ls_number_restraints 0
_refine_ls_restrained_S_all 0.909
_refine_ls_R_factor_gt 0.0436
_refine_ls_shift/su_max 0
_refine_ls_structure_factor_coef Fsqd
_refine_ls_weighting_details 'calc w=1/[\s^2^(Fo^2^)+(0.0332P)^2^] where P=(Fo^2^+2Fc^2^)/3'
_refine_ls_weighting_scheme calc
_refine_ls_wR_factor_ref 0.0929
_reflns_number_gt 6184
_reflns_number_total 11343
_reflns_threshold_expression I>2\s(I)
_cod_data_source_file hg6027.cif
_cod_data_source_block I
_cod_original_sg_symbol_Hall '-P 1 '
_cod_original_sg_symbol_H-M P-1
_cod_database_code 2203448
_cod_database_fobs_code 2203448

loop_
_symmetry_equiv_pos_as_xyz
'x, y, z'
'-x, -y, -z'

loop_
_atom_site_label
_atom_site_fract_x
_atom_site_fract_y
_atom_site_fract_z
_atom_site_U_iso_or_equiv
_atom_site_adp_type
_atom_site_calc_flag
_atom_site_refinement_flags
_atom_site_occupancy
_atom_site_type_symbol
Rh1 0 0 0.5 0.03602(10) Uani d S 1 Rh
Rh2 -0.5 -0.5 0 0.03565(10) Uani d S 1 Rh
P1 0.15281(6) 0.06726(6) 0.51628(5) 0.03622(19) Uani d . 1 P
Cl1 -0.0251(4) 0.0747(4) 0.3437(2) 0.0517(11) Uani d P 0.5 Cl
O23 -0.34970(15) -0.35303(16) -0.10108(12) 0.0417(5) Uani d . 1 O
O13 0.17393(15) 0.14038(15) 0.42755(12) 0.0401(5) Uani d . 1 O
O22 -0.32557(15) -0.35156(15) 0.06128(12) 0.0424(5) Uani d . 1 O
O12 0.15823(15) 0.14727(15) 0.58964(13) 0.0441(5) Uani d . 1 O
O21 -0.22971(15) -0.51601(16) -0.00752(12) 0.0427(5) Uani d . 1 O
O11 0.26965(14) -0.02083(15) 0.53548(12) 0.0389(5) Uani d . 1 O
C36 0.1069(3) 0.3291(3) 0.4256(2) 0.0520(9) Uani d . 1 C
C62 -0.4104(3) -0.1644(3) -0.0916(2) 0.0595(9) Uani d . 1 C
C61 -0.3281(3) -0.2519(3) -0.11272(19) 0.0464(8) Uani d . 1 C
C31 0.1963(3) 0.2415(3) 0.42262(19) 0.0456(8) Uani d . 1 C
C621 -0.5225(3) -0.1735(3) -0.0549(3) 0.0764(11) Uani d . 1 C
H62A -0.5446 -0.2286 -0.082 0.115 Uiso calc R 1 H
H62B -0.5774 -0.1073 -0.07 0.115 Uiso calc R 1 H
H62C -0.5163 -0.1905 0.0106 0.115 Uiso calc R 1 H
C361 -0.0112(3) 0.3209(3) 0.4347(2) 0.0699(11) Uani d . 1 C
H36A -0.0253 0.274 0.393 0.105 Uiso calc R 1 H
H36B -0.0616 0.3899 0.4204 0.105 Uiso calc R 1 H
H36C -0.0223 0.2934 0.4964 0.105 Uiso calc R 1 H
P2 -0.34817(6) -0.42937(6) -0.00844(5) 0.0364(2) Uani d . 1 P
C41 -0.2181(2) -0.6261(3) -0.0108(2) 0.0454(8) Uani d . 1 C
C32 0.3067(3) 0.2461(3) 0.4084(2) 0.0640(10) Uani d . 1 C
C35 0.1310(4) 0.4268(3) 0.4170(2) 0.0727(12) Uani d . 1 C
H35 0.0732 0.4878 0.4194 0.087 Uiso calc R 1 H
C46 -0.1805(2) -0.6945(3) 0.0688(2) 0.0503(8) Uani d . 1 C
C12 0.2952(2) -0.1688(3) 0.4450(2) 0.0462(8) Uani d . 1 C
C42 -0.2366(3) -0.6619(3) -0.0935(2) 0.0526(9) Uani d . 1 C
C16 0.3044(2) -0.1973(3) 0.6121(2) 0.0439(8) Uani d . 1 C
C52 -0.1648(3) -0.3884(2) 0.1626(2) 0.0499(8) Uani d . 1 C
C26 0.0772(3) 0.1476(3) 0.7375(2) 0.0565(9) Uani d . 1 C
C21 0.1727(3) 0.1307(2) 0.6854(2) 0.0457(8) Uani d . 1 C
C161 0.3068(3) -0.1562(2) 0.70397(19) 0.0540(9) Uani d . 1 C
H16A 0.3127 -0.2134 0.752 0.081 Uiso calc R 1 H
H16B 0.2393 -0.102 0.7105 0.081 Uiso calc R 1 H
H16C 0.37 -0.1271 0.7079 0.081 Uiso calc R 1 H
C15 0.3256(3) -0.3056(3) 0.6065(2) 0.0608(9) Uani d . 1 C
H15 0.3372 -0.3523 0.6602 0.073 Uiso calc R 1 H
C421 -0.2642(3) -0.5885(3) -0.1813(2) 0.0651(10) Uani d . 1 C
H42A -0.3329 -0.5357 -0.1749 0.098 Uiso calc R 1 H
H42B -0.2723 -0.6285 -0.2306 0.098 Uiso calc R 1 H
H42C -0.2051 -0.5545 -0.1943 0.098 Uiso calc R 1 H
C45 -0.1668(3) -0.8021(3) 0.0637(3) 0.0682(11) Uani d . 1 C
H45 -0.1409 -0.8502 0.1152 0.082 Uiso calc R 1 H
C121 0.2857(3) -0.0967(3) 0.3566(2) 0.0578(9) Uani d . 1 C
H12A 0.2108 -0.0522 0.3484 0.087 Uiso calc R 1 H
H12B 0.3031 -0.1387 0.3062 0.087 Uiso calc R 1 H
H12C 0.337 -0.0533 0.3586 0.087 Uiso calc R 1 H
C56 -0.3531(3) -0.3645(3) 0.2230(2) 0.0552(9) Uani d . 1 C
C13 0.3156(3) -0.2778(3) 0.4441(2) 0.0622(10) Uani d . 1 C
H13 0.32 -0.3056 0.3881 0.075 Uiso calc R 1 H
C51 -0.2791(3) -0.3722(2) 0.15140(19) 0.0427(7) Uani d . 1 C
C11 0.2864(2) -0.1306(2) 0.5302(2) 0.0381(7) Uani d . 1 C
C53 -0.1240(3) -0.4041(3) 0.2519(3) 0.0686(11) Uani d . 1 C
H53 -0.0476 -0.4162 0.2627 0.082 Uiso calc R 1 H
C23 0.2884(4) 0.1007(3) 0.8180(3) 0.0896(14) Uani d . 1 C
H23 0.3586 0.0871 0.8462 0.108 Uiso calc R 1 H
C54 -0.1928(4) -0.4025(3) 0.3244(3) 0.0833(14) Uani d . 1 C
H54 -0.1626 -0.4152 0.3838 0.1 Uiso calc R 1 H
C14 0.3296(3) -0.3449(3) 0.5234(3) 0.0728(11) Uani d . 1 C
H14 0.3418 -0.4175 0.5212 0.087 Uiso calc R 1 H
C44 -0.1908(3) -0.8391(3) -0.0155(3) 0.0770(12) Uani d . 1 C
H44 -0.1846 -0.9111 -0.0163 0.092 Uiso calc R 1 H
C22 0.2795(3) 0.1117(3) 0.7230(3) 0.0597(9) Uani d . 1 C
C55 -0.3053(4) -0.3824(3) 0.3113(2) 0.0766(12) Uani d . 1 C
H55 -0.351 -0.3805 0.3618 0.092 Uiso calc R 1 H
C461 -0.1546(3) -0.6529(3) 0.1562(2) 0.0662(10) Uani d . 1 C
H46A -0.1233 -0.7115 0.2016 0.099 Uiso calc R 1 H
H46B -0.2222 -0.6098 0.1785 0.099 Uiso calc R 1 H
H46C -0.1021 -0.6111 0.1439 0.099 Uiso calc R 1 H
C521 -0.0887(3) -0.3838(3) 0.0831(2) 0.0652(10) Uani d . 1 C
H52A -0.0751 -0.4487 0.0554 0.098 Uiso calc R 1 H
H52B -0.0192 -0.3744 0.1045 0.098 Uiso calc R 1 H
H52C -0.1233 -0.3252 0.0386 0.098 Uiso calc R 1 H
C261 -0.0375(3) 0.1871(3) 0.6939(3) 0.0864(13) Uani d . 1 C
H26A -0.0914 0.1701 0.7361 0.13 Uiso calc R 1 H
H26B -0.0402 0.1537 0.6392 0.13 Uiso calc R 1 H
H26C -0.0543 0.2626 0.6786 0.13 Uiso calc R 1 H
C221 0.3797(3) 0.1076(3) 0.6639(3) 0.0948(15) Uani d . 1 C
H22A 0.4429 0.1082 0.7014 0.142 Uiso calc R 1 H
H22B 0.3642 0.1682 0.6183 0.142 Uiso calc R 1 H
H22C 0.3961 0.0438 0.6343 0.142 Uiso calc R 1 H
C561 -0.4781(3) -0.3294(3) 0.2076(3) 0.0842(13) Uani d . 1 C
H56A -0.5017 -0.2533 0.1967 0.126 Uiso calc R 1 H
H56B -0.514 -0.3531 0.261 0.126 Uiso calc R 1 H
H56C -0.4983 -0.3593 0.1554 0.126 Uiso calc R 1 H
C34 0.2384(5) 0.4361(4) 0.4049(3) 0.0886(15) Uani d . 1 C
H34 0.2525 0.5027 0.3999 0.106 Uiso calc R 1 H
C33 0.3241(4) 0.3476(4) 0.4003(3) 0.0890(14) Uani d . 1 C
H33 0.3961 0.3551 0.3915 0.107 Uiso calc R 1 H
C64 -0.2865(5) -0.0574(4) -0.1424(3) 0.1037(19) Uani d . 1 C
H64 -0.271 0.0086 -0.1508 0.124 Uiso calc R 1 H
C25 0.0925(4) 0.1336(3) 0.8318(3) 0.0824(13) Uani d . 1 C
H25 0.0307 0.1409 0.8691 0.099 Uiso calc R 1 H
C43 -0.2233(3) -0.7711(3) -0.0925(3) 0.0707(11) Uani d . 1 C
H43 -0.2372 -0.7978 -0.1462 0.085 Uiso calc R 1 H
C63 -0.3868(4) -0.0664(3) -0.1063(2) 0.0828(13) Uani d . 1 C
H63 -0.4392 -0.0061 -0.0915 0.099 Uiso calc R 1 H
C24 0.1972(6) 0.1093(3) 0.8707(3) 0.0989(17) Uani d . 1 C
H24 0.206 0.0985 0.9343 0.119 Uiso calc R 1 H
C66 -0.2277(3) -0.2459(3) -0.1522(2) 0.0639(10) Uani d . 1 C
C661 -0.1461(3) -0.3421(4) -0.1799(2) 0.0890(14) Uani d . 1 C
H66A -0.0863 -0.3214 -0.2123 0.133 Uiso calc R 1 H
H66B -0.1832 -0.3771 -0.2191 0.133 Uiso calc R 1 H
H66C -0.1164 -0.3897 -0.1262 0.133 Uiso calc R 1 H
C65 -0.2097(4) -0.1448(4) -0.1660(3) 0.0950(16) Uani d . 1 C
H65 -0.1435 -0.1367 -0.192 0.114 Uiso calc R 1 H
C1 -0.0196(13) 0.0573(13) 0.3842(7) 0.041(3) Uani d P 0.5 C
O1 -0.0226(13) 0.0927(12) 0.3103(6) 0.051(2) Uani d P 0.5 O
Cl2 -0.4409(3) -0.5807(3) 0.1511(2) 0.0489(9) Uani d P 0.5 Cl
C321 0.3992(3) 0.1479(4) 0.3983(3) 0.1006(15) Uani d . 1 C
H32A 0.3941 0.1264 0.3383 0.151 Uiso calc R 1 H
H32B 0.3923 0.0918 0.444 0.151 Uiso calc R 1 H
H32C 0.4702 0.1629 0.4063 0.151 Uiso calc R 1 H
C2 -0.4591(11) -0.5573(11) 0.1139(7) 0.042(3) Uani d P 0.5 C
O2 -0.4347(11) -0.5990(11) 0.1859(5) 0.066(3) Uani d P 0.5 O

loop_
_atom_site_aniso_label
_atom_site_aniso_U_11
_atom_site_aniso_U_22
_atom_site_aniso_U_33
_atom_site_aniso_U_12
_atom_site_aniso_U_13
_atom_site_aniso_U_23
Rh1 0.03006(19) 0.0392(2) 0.0387(2) -0.01127(16) 0.00322(14) 0.00136(15)
Rh2 0.0330(2) 0.0402(2) 0.03330(19) -0.01044(16) -0.00138(14) 0.00040(15)
P1 0.0312(4) 0.0372(5) 0.0396(4) -0.0090(4) 0.0034(3) -0.0010(3)
Cl1 0.0542(14) 0.068(3) 0.036(3) -0.0291(18) -0.001(3) 0.011(3)
O23 0.0489(12) 0.0422(14) 0.0351(11) -0.0154(10) -0.0016(9) 0.0002(9)
O13 0.0427(12) 0.0394(13) 0.0388(11) -0.0135(10) 0.0034(9) 0.0003(9)
O22 0.0463(12) 0.0404(14) 0.0401(12) -0.0104(10) -0.0044(9) -0.0053(9)
O12 0.0462(12) 0.0449(14) 0.0401(12) -0.0101(10) 0.0033(9) -0.0043(9)
O21 0.0363(11) 0.0402(14) 0.0515(13) -0.0095(10) 0.0006(9) -0.0054(10)
O11 0.0359(11) 0.0358(13) 0.0452(12) -0.0095(9) -0.0004(9) -0.0040(9)
C36 0.081(3) 0.041(2) 0.0352(17) -0.019(2) -0.0050(16) 0.0011(15)
C62 0.082(3) 0.046(3) 0.049(2) -0.017(2) -0.0172(18) 0.0025(17)
C61 0.060(2) 0.048(2) 0.0344(17) -0.0242(18) -0.0098(15) 0.0053(15)
C31 0.057(2) 0.046(2) 0.0365(17) -0.0220(18) -0.0003(14) 0.0049(14)
C621 0.074(3) 0.054(3) 0.091(3) 0.004(2) -0.001(2) -0.011(2)
C361 0.063(2) 0.054(3) 0.079(3) 0.0060(19) 0.002(2) -0.0013(19)
P2 0.0344(4) 0.0388(5) 0.0359(4) -0.0097(4) 0.0003(3) -0.0036(3)
C41 0.0336(17) 0.044(2) 0.057(2) -0.0066(15) 0.0103(15) -0.0096(17)
C32 0.065(2) 0.072(3) 0.066(2) -0.040(2) 0.0048(18) 0.002(2)
C35 0.131(4) 0.044(3) 0.044(2) -0.027(3) -0.011(2) -0.0035(17)
C46 0.0433(19) 0.047(2) 0.058(2) -0.0095(16) 0.0067(16) -0.0018(18)
C12 0.0407(18) 0.050(2) 0.0476(19) -0.0097(15) 0.0028(14) -0.0084(16)
C42 0.048(2) 0.052(2) 0.060(2) -0.0140(17) 0.0200(16) -0.0146(18)
C16 0.0410(18) 0.045(2) 0.0452(19) -0.0114(15) -0.0041(14) -0.0046(15)
C52 0.056(2) 0.042(2) 0.054(2) -0.0131(16) -0.0138(17) -0.0106(15)
C26 0.073(3) 0.056(2) 0.048(2) -0.0272(19) 0.0097(18) -0.0149(17)
C21 0.057(2) 0.037(2) 0.0445(19) -0.0140(16) -0.0011(16) -0.0061(14)
C161 0.064(2) 0.049(2) 0.0470(19) -0.0136(17) -0.0028(16) 0.0008(16)
C15 0.076(3) 0.044(2) 0.059(2) -0.0120(19) -0.0093(18) 0.0016(18)
C421 0.071(2) 0.077(3) 0.050(2) -0.019(2) 0.0115(18) -0.0178(19)
C45 0.075(3) 0.044(3) 0.080(3) -0.011(2) 0.017(2) 0.008(2)
C121 0.064(2) 0.062(2) 0.047(2) -0.0156(18) 0.0096(16) -0.0062(17)
C56 0.070(3) 0.050(2) 0.052(2) -0.0249(19) 0.0079(18) -0.0106(17)
C13 0.079(3) 0.054(3) 0.054(2) -0.013(2) 0.0001(18) -0.0179(19)
C51 0.059(2) 0.0359(19) 0.0355(17) -0.0166(15) -0.0019(15) -0.0050(13)
C11 0.0292(15) 0.037(2) 0.0482(19) -0.0084(13) -0.0026(13) -0.0048(15)
C53 0.082(3) 0.053(3) 0.067(3) -0.010(2) -0.033(2) -0.0089(19)
C23 0.111(4) 0.049(3) 0.104(4) -0.010(3) -0.057(3) -0.010(3)
C54 0.136(4) 0.061(3) 0.044(2) -0.010(3) -0.030(3) -0.0036(19)
C14 0.104(3) 0.038(2) 0.077(3) -0.018(2) -0.007(2) -0.012(2)
C44 0.103(3) 0.045(3) 0.087(3) -0.023(2) 0.032(3) -0.018(2)
C22 0.061(2) 0.039(2) 0.078(3) -0.0069(17) -0.021(2) -0.0134(18)
C55 0.127(4) 0.062(3) 0.044(2) -0.029(3) 0.018(2) -0.0074(18)
C461 0.061(2) 0.066(3) 0.070(2) -0.0200(19) -0.0186(18) 0.0124(19)
C521 0.048(2) 0.078(3) 0.077(3) -0.0265(19) -0.0030(18) -0.019(2)
C261 0.061(3) 0.101(4) 0.109(3) -0.026(2) 0.033(2) -0.052(3)
C221 0.047(2) 0.092(4) 0.156(4) -0.017(2) -0.014(3) -0.057(3)
C561 0.080(3) 0.092(3) 0.092(3) -0.030(3) 0.035(2) -0.039(2)
C34 0.160(5) 0.073(3) 0.055(3) -0.076(4) -0.012(3) 0.005(2)
C33 0.105(4) 0.110(4) 0.077(3) -0.076(3) 0.003(3) 0.001(3)
C64 0.181(6) 0.090(4) 0.066(3) -0.091(4) -0.029(3) 0.020(3)
C25 0.135(4) 0.073(3) 0.056(3) -0.052(3) 0.021(3) -0.017(2)
C43 0.084(3) 0.062(3) 0.073(3) -0.022(2) 0.032(2) -0.029(2)
C63 0.136(4) 0.051(3) 0.062(3) -0.032(3) -0.024(3) 0.009(2)
C24 0.181(6) 0.067(3) 0.052(3) -0.043(4) -0.020(3) 0.002(2)
C66 0.066(2) 0.091(3) 0.0424(19) -0.043(2) -0.0042(17) 0.0130(19)
C661 0.059(3) 0.143(4) 0.067(3) -0.037(3) 0.017(2) 0.005(3)
C65 0.123(4) 0.127(5) 0.061(3) -0.092(4) -0.010(3) 0.023(3)
C1 0.037(5) 0.046(7) 0.046(8) -0.020(4) 0.005(7) 0.000(7)
O1 0.056(4) 0.069(5) 0.033(6) -0.033(3) -0.003(5) 0.019(5)
Cl2 0.0547(19) 0.054(3) 0.036(3) -0.0192(17) -0.016(2) 0.014(2)
C321 0.053(3) 0.129(4) 0.128(4) -0.040(3) 0.027(2) -0.011(3)
C2 0.037(5) 0.051(7) 0.037(7) -0.015(5) -0.007(5) 0.011(5)
O2 0.068(4) 0.087(6) 0.041(6) -0.027(4) -0.026(5) 0.025(5)

loop_
_atom_type_symbol
_atom_type_description
_atom_type_scat_dispersion_real
_atom_type_scat_dispersion_imag
_atom_type_scat_source
C C 0.0033 0.0016 'International Tables Vol C Tables 4.2.6.8 and 6.1.1.4'
H H 0 0 'International Tables Vol C Tables 4.2.6.8 and 6.1.1.4'
O O 0.0106 0.006 'International Tables Vol C Tables 4.2.6.8 and 6.1.1.4'
P P 0.1023 0.0942 'International Tables Vol C Tables 4.2.6.8 and 6.1.1.4'
Rh Rh -1.1178 0.9187 'International Tables Vol C Tables 4.2.6.8 and 6.1.1.4'
Cl Cl 0.1484 0.1585 'International Tables Vol C Tables 4.2.6.8 and 6.1.1.4'

loop_
_geom_angle_atom_site_label_1
_geom_angle_atom_site_label_2
_geom_angle_atom_site_label_3
_geom_angle_site_symmetry_1
_geom_angle_site_symmetry_3
_geom_angle
_geom_angle_publ_flag
C1 Rh1 C1 . 2_556 180.000(2) ?
C1 Rh1 P1 . 2_556 89.3(5) ?
C1 Rh1 P1 2_556 2_556 90.7(5) ?
C1 Rh1 P1 . . 90.7(5) ?
C1 Rh1 P1 2_556 . 89.3(5) ?
P1 Rh1 P1 2_556 . 180.00(4) y
C1 Rh1 Cl1 . . 0.8(6) ?
C1 Rh1 Cl1 2_556 . 179.2(6) y
P1 Rh1 Cl1 2_556 . 89.20(11) ?
P1 Rh1 Cl1 . . 90.80(11) ?
C1 Rh1 Cl1 . 2_556 179.2(6) ?
C1 Rh1 Cl1 2_556 2_556 0.8(6) ?
P1 Rh1 Cl1 2_556 2_556 90.80(11) ?
P1 Rh1 Cl1 . 2_556 89.20(11) ?
Cl1 Rh1 Cl1 . 2_556 180.0000(10) ?
C2 Rh2 C2 2_445 . 180.0(9) ?
C2 Rh2 P2 2_445 . 90.0(5) ?
C2 Rh2 P2 . . 90.0(5) ?
C2 Rh2 P2 2_445 2_445 90.0(5) ?
C2 Rh2 P2 . 2_445 90.0(5) ?
P2 Rh2 P2 . 2_445 180 y
C2 Rh2 Cl2 2_445 2_445 1.7(5) ?
C2 Rh2 Cl2 . 2_445 178.3(5) ?
P2 Rh2 Cl2 . 2_445 90.39(10) ?
P2 Rh2 Cl2 2_445 2_445 89.61(10) ?
C2 Rh2 Cl2 2_445 . 178.3(5) y
C2 Rh2 Cl2 . . 1.7(5) ?
P2 Rh2 Cl2 . . 89.61(10) ?
P2 Rh2 Cl2 2_445 . 90.39(10) ?
Cl2 Rh2 Cl2 2_445 . 180.00(19) ?
O13 P1 O12 . . 97.30(11) ?
O13 P1 O11 . . 104.23(10) ?
O12 P1 O11 . . 102.13(10) ?
O13 P1 Rh1 . . 113.24(8) ?
O12 P1 Rh1 . . 122.48(7) ?
O11 P1 Rh1 . . 114.74(8) ?
O1 Cl1 C1 . . 168(2) ?
O1 Cl1 Rh1 . . 168(2) ?
C1 Cl1 Rh1 . . 2.3(18) ?
C61 O23 P2 . . 128.46(17) ?
C31 O13 P1 . . 128.29(17) ?
C51 O22 P2 . . 131.35(18) ?
C21 O12 P1 . . 131.26(18) ?
C41 O21 P2 . . 123.68(17) ?
C11 O11 P1 . . 125.21(16) ?
C31 C36 C35 . . 116.5(4) ?
C31 C36 C361 . . 122.6(3) ?
C35 C36 C361 . . 120.9(4) ?
C63 C62 C61 . . 117.2(4) ?
C63 C62 C621 . . 120.5(4) ?
C61 C62 C621 . . 122.3(3) ?
C66 C61 C62 . . 124.0(3) ?
C66 C61 O23 . . 116.8(3) ?
C62 C61 O23 . . 119.1(3) ?
C36 C31 C32 . . 124.4(3) ?
C36 C31 O13 . . 117.9(3) ?
C32 C31 O13 . . 117.5(3) ?
C62 C621 H62A . . 109.5 ?
C62 C621 H62B . . 109.5 ?
H62A C621 H62B . . 109.5 ?
C62 C621 H62C . . 109.5 ?
H62A C621 H62C . . 109.5 ?
H62B C621 H62C . . 109.5 ?
C36 C361 H36A . . 109.5 ?
C36 C361 H36B . . 109.5 ?
H36A C361 H36B . . 109.5 ?
C36 C361 H36C . . 109.5 ?
H36A C361 H36C . . 109.5 ?
H36B C361 H36C . . 109.5 ?
O23 P2 O22 . . 97.80(11) ?
O23 P2 O21 . . 104.39(10) ?
O22 P2 O21 . . 102.43(10) ?
O23 P2 Rh2 . . 112.15(8) ?
O22 P2 Rh2 . . 123.18(8) ?
O21 P2 Rh2 . . 114.29(8) ?
C42 C41 C46 . . 122.9(3) ?
C42 C41 O21 . . 119.3(3) ?
C46 C41 O21 . . 117.6(3) ?
C33 C32 C31 . . 115.5(4) ?
C33 C32 C321 . . 122.7(4) ?
C31 C32 C321 . . 121.7(3) ?
C34 C35 C36 . . 121.7(4) ?
C34 C35 H35 . . 119.1 ?
C36 C35 H35 . . 119.1 ?
C45 C46 C41 . . 116.9(3) ?
C45 C46 C461 . . 121.9(3) ?
C41 C46 C461 . . 121.3(3) ?
C13 C12 C11 . . 117.2(3) ?
C13 C12 C121 . . 120.5(3) ?
C11 C12 C121 . . 122.3(3) ?
C41 C42 C43 . . 116.7(3) ?
C41 C42 C421 . . 122.2(3) ?
C43 C42 C421 . . 121.0(3) ?
C15 C16 C11 . . 117.2(3) ?
C15 C16 C161 . . 120.3(3) ?
C11 C16 C161 . . 122.4(3) ?
C53 C52 C51 . . 116.2(3) ?
C53 C52 C521 . . 121.0(3) ?
C51 C52 C521 . . 122.7(3) ?
C25 C26 C21 . . 117.0(4) ?
C25 C26 C261 . . 121.1(4) ?
C21 C26 C261 . . 121.7(3) ?
C22 C21 C26 . . 123.1(3) ?
C22 C21 O12 . . 118.8(3) ?
C26 C21 O12 . . 117.5(3) ?
C16 C161 H16A . . 109.5 ?
C16 C161 H16B . . 109.5 ?
H16A C161 H16B . . 109.5 ?
C16 C161 H16C . . 109.5 ?
H16A C161 H16C . . 109.5 ?
H16B C161 H16C . . 109.5 ?
C14 C15 C16 . . 121.2(3) ?
C14 C15 H15 . . 119.4 ?
C16 C15 H15 . . 119.4 ?
C42 C421 H42A . . 109.5 ?
C42 C421 H42B . . 109.5 ?
H42A C421 H42B . . 109.5 ?
C42 C421 H42C . . 109.5 ?
H42A C421 H42C . . 109.5 ?
H42B C421 H42C . . 109.5 ?
C44 C45 C46 . . 121.5(4) ?
C44 C45 H45 . . 119.3 ?
C46 C45 H45 . . 119.3 ?
C12 C121 H12A . . 109.5 ?
C12 C121 H12B . . 109.5 ?
H12A C121 H12B . . 109.5 ?
C12 C121 H12C . . 109.5 ?
H12A C121 H12C . . 109.5 ?
H12B C121 H12C . . 109.5 ?
C51 C56 C55 . . 116.0(3) ?
C51 C56 C561 . . 122.5(3) ?
C55 C56 C561 . . 121.2(3) ?
C14 C13 C12 . . 121.4(3) ?
C14 C13 H13 . . 119.3 ?
C12 C13 H13 . . 119.3 ?
C52 C51 C56 . . 124.2(3) ?
C52 C51 O22 . . 118.4(3) ?
C56 C51 O22 . . 117.1(3) ?
C16 C11 C12 . . 122.6(3) ?
C16 C11 O11 . . 117.4(3) ?
C12 C11 O11 . . 119.8(3) ?
C54 C53 C52 . . 121.6(4) ?
C54 C53 H53 . . 119.2 ?
C52 C53 H53 . . 119.2 ?
C24 C23 C22 . . 121.5(4) ?
C24 C23 H23 . . 119.2 ?
C22 C23 H23 . . 119.2 ?
C53 C54 C55 . . 120.9(4) ?
C53 C54 H54 . . 119.6 ?
C55 C54 H54 . . 119.6 ?
C13 C14 C15 . . 120.1(4) ?
C13 C14 H14 . . 119.9 ?
C15 C14 H14 . . 119.9 ?
C43 C44 C45 . . 120.2(4) ?
C43 C44 H44 . . 119.9 ?
C45 C44 H44 . . 119.9 ?
C23 C22 C21 . . 116.4(4) ?
C23 C22 C221 . . 121.8(4) ?
C21 C22 C221 . . 121.7(3) ?
C54 C55 C56 . . 121.0(4) ?
C54 C55 H55 . . 119.5 ?
C56 C55 H55 . . 119.5 ?
C46 C461 H46A . . 109.5 ?
C46 C461 H46B . . 109.5 ?
H46A C461 H46B . . 109.5 ?
C46 C461 H46C . . 109.5 ?
H46A C461 H46C . . 109.5 ?
H46B C461 H46C . . 109.5 ?
C52 C521 H52A . . 109.5 ?
C52 C521 H52B . . 109.5 ?
H52A C521 H52B . . 109.5 ?
C52 C521 H52C . . 109.5 ?
H52A C521 H52C . . 109.5 ?
H52B C521 H52C . . 109.5 ?
C26 C261 H26A . . 109.5 ?
C26 C261 H26B . . 109.5 ?
H26A C261 H26B . . 109.5 ?
C26 C261 H26C . . 109.5 ?
H26A C261 H26C . . 109.5 ?
H26B C261 H26C . . 109.5 ?
C22 C221 H22A . . 109.5 ?
C22 C221 H22B . . 109.5 ?
H22A C221 H22B . . 109.5 ?
C22 C221 H22C . . 109.5 ?
H22A C221 H22C . . 109.5 ?
H22B C221 H22C . . 109.5 ?
C56 C561 H56A . . 109.5 ?
C56 C561 H56B . . 109.5 ?
H56A C561 H56B . . 109.5 ?
C56 C561 H56C . . 109.5 ?
H56A C561 H56C . . 109.5 ?
H56B C561 H56C . . 109.5 ?
C33 C34 C35 . . 119.9(4) ?
C33 C34 H34 . . 120 ?
C35 C34 H34 . . 120 ?
C34 C33 C32 . . 121.9(4) ?
C34 C33 H33 . . 119.1 ?
C32 C33 H33 . . 119.1 ?
C65 C64 C63 . . 120.3(5) ?
C65 C64 H64 . . 119.8 ?
C63 C64 H64 . . 119.8 ?
C24 C25 C26 . . 120.7(4) ?
C24 C25 H25 . . 119.7 ?
C26 C25 H25 . . 119.7 ?
C44 C43 C42 . . 121.7(4) ?
C44 C43 H43 . . 119.1 ?
C42 C43 H43 . . 119.1 ?
C64 C63 C62 . . 120.6(5) ?
C64 C63 H63 . . 119.7 ?
C62 C63 H63 . . 119.7 ?
C23 C24 C25 . . 120.9(4) ?
C23 C24 H24 . . 119.6 ?
C25 C24 H24 . . 119.6 ?
C61 C66 C65 . . 115.8(4) ?
C61 C66 C661 . . 121.4(3) ?
C65 C66 C661 . . 122.7(4) ?
C66 C661 H66A . . 109.5 ?
C66 C661 H66B . . 109.5 ?
H66A C661 H66B . . 109.5 ?
C66 C661 H66C . . 109.5 ?
H66A C661 H66C . . 109.5 ?
H66B C661 H66C . . 109.5 ?
C64 C65 C66 . . 121.9(5) ?
C64 C65 H65 . . 119 ?
C66 C65 H65 . . 119 ?
Cl1 C1 O1 . . 5.6(9) ?
Cl1 C1 Rh1 . . 177(2) ?
O1 C1 Rh1 . . 174.2(19) y
Cl1 O1 C1 . . 6.5(11) ?
O2 Cl2 C2 . . 167(2) ?
O2 Cl2 Rh2 . . 170.5(18) ?
C2 Cl2 Rh2 . . 4.9(16) ?
C32 C321 H32A . . 109.5 ?
C32 C321 H32B . . 109.5 ?
H32A C321 H32B . . 109.5 ?
C32 C321 H32C . . 109.5 ?
H32A C321 H32C . . 109.5 ?
H32B C321 H32C . . 109.5 ?
Cl2 C2 O2 . . 6.1(9) ?
Cl2 C2 Rh2 . . 173(2) ?
O2 C2 Rh2 . . 176.1(19) y
Cl2 O2 C2 . . 6.9(10) ?

loop_
_geom_bond_atom_site_label_1
_geom_bond_atom_site_label_2
_geom_bond_site_symmetry_2
_geom_bond_distance
_geom_bond_publ_flag
Rh1 C1 . 1.771(9) y
Rh1 C1 2_556 1.771(9) ?
Rh1 P1 2_556 2.3097(7) ?
Rh1 P1 . 2.3097(7) y
Rh1 Cl1 . 2.380(3) y
Rh1 Cl1 2_556 2.380(3) ?
Rh2 C2 2_445 1.773(8) ?
Rh2 C2 . 1.773(8) y
Rh2 P2 . 2.2995(7) y
Rh2 P2 2_445 2.2995(7) ?
Rh2 Cl2 2_445 2.379(3) ?
Rh2 Cl2 . 2.379(3) y
P1 O13 . 1.5923(19) y
P1 O12 . 1.597(2) y
P1 O11 . 1.6056(19) y
Cl1 O1 . 0.525(7) ?
Cl1 C1 . 0.610(8) ?
O23 C61 . 1.413(3) ?
O23 P2 . 1.5943(19) y
O13 C31 . 1.419(3) ?
O22 C51 . 1.414(3) ?
O22 P2 . 1.596(2) y
O12 C21 . 1.402(3) ?
O21 C41 . 1.422(3) ?
O21 P2 . 1.607(2) y
O11 C11 . 1.413(3) ?
C36 C31 . 1.379(4) ?
C36 C35 . 1.383(4) ?
C36 C361 . 1.499(4) ?
C62 C63 . 1.386(5) ?
C62 C61 . 1.387(4) ?
C62 C621 . 1.516(5) ?
C61 C66 . 1.387(4) ?
C31 C32 . 1.398(4) ?
C621 H62A . 0.96 ?
C621 H62B . 0.96 ?
C621 H62C . 0.96 ?
C361 H36A . 0.96 ?
C361 H36B . 0.96 ?
C361 H36C . 0.96 ?
C41 C42 . 1.388(4) ?
C41 C46 . 1.395(4) ?
C32 C33 . 1.396(5) ?
C32 C321 . 1.509(5) ?
C35 C34 . 1.375(5) ?
C35 H35 . 0.93 ?
C46 C45 . 1.389(4) ?
C46 C461 . 1.513(4) ?
C12 C13 . 1.388(4) ?
C12 C11 . 1.391(4) ?
C12 C121 . 1.504(4) ?
C42 C43 . 1.399(4) ?
C42 C421 . 1.504(4) ?
C16 C15 . 1.389(4) ?
C16 C11 . 1.389(4) ?
C16 C161 . 1.508(4) ?
C52 C53 . 1.381(4) ?
C52 C51 . 1.383(4) ?
C52 C521 . 1.503(4) ?
C26 C25 . 1.383(5) ?
C26 C21 . 1.388(4) ?
C26 C261 . 1.500(5) ?
C21 C22 . 1.387(4) ?
C161 H16A . 0.96 ?
C161 H16B . 0.96 ?
C161 H16C . 0.96 ?
C15 C14 . 1.371(4) ?
C15 H15 . 0.93 ?
C421 H42A . 0.96 ?
C421 H42B . 0.96 ?
C421 H42C . 0.96 ?
C45 C44 . 1.368(5) ?
C45 H45 . 0.93 ?
C121 H12A . 0.96 ?
C121 H12B . 0.96 ?
C121 H12C . 0.96 ?
C56 C51 . 1.387(4) ?
C56 C55 . 1.396(5) ?
C56 C561 . 1.508(5) ?
C13 C14 . 1.363(5) ?
C13 H13 . 0.93 ?
C53 C54 . 1.359(5) ?
C53 H53 . 0.93 ?
C23 C24 . 1.354(6) ?
C23 C22 . 1.387(5) ?
C23 H23 . 0.93 ?
C54 C55 . 1.360(5) ?
C54 H54 . 0.93 ?
C14 H14 . 0.93 ?
C44 C43 . 1.353(5) ?
C44 H44 . 0.93 ?
C22 C221 . 1.504(5) ?
C55 H55 . 0.93 ?
C461 H46A . 0.96 ?
C461 H46B . 0.96 ?
C461 H46C . 0.96 ?
C521 H52A . 0.96 ?
C521 H52B . 0.96 ?
C521 H52C . 0.96 ?
C261 H26A . 0.96 ?
C261 H26B . 0.96 ?
C261 H26C . 0.96 ?
C221 H22A . 0.96 ?
C221 H22B . 0.96 ?
C221 H22C . 0.96 ?
C561 H56A . 0.96 ?
C561 H56B . 0.96 ?
C561 H56C . 0.96 ?
C34 C33 . 1.364(6) ?
C34 H34 . 0.93 ?
C33 H33 . 0.93 ?
C64 C65 . 1.365(6) ?
C64 C63 . 1.377(6) ?
C64 H64 . 0.93 ?
C25 C24 . 1.364(6) ?
C25 H25 . 0.93 ?
C43 H43 . 0.93 ?
C63 H63 . 0.93 ?
C24 H24 . 0.93 ?
C66 C65 . 1.395(5) ?
C66 C661 . 1.494(5) ?
C661 H66A . 0.96 ?
C661 H66B . 0.96 ?
C661 H66C . 0.96 ?
C65 H65 . 0.93 ?
C1 O1 . 1.128(12) y
Cl2 O2 . 0.537(7) ?
Cl2 C2 . 0.609(7) ?
C321 H32A . 0.96 ?
C321 H32B . 0.96 ?
C321 H32C . 0.96 ?
C2 O2 . 1.139(11) y

loop_
_geom_torsion_atom_site_label_1
_geom_torsion_atom_site_label_2
_geom_torsion_atom_site_label_3
_geom_torsion_atom_site_label_4
_geom_torsion
_geom_torsion_publ_flag
Cl1 Rh1 P1 O11 -114.49(15) y
Cl1 Rh1 P1 O12 120.93(15) y
Cl1 Rh1 P1 O13 5.00(15) y
Cl2 Rh2 P2 O21 66.04(13) y
Cl2 Rh2 P2 O22 -59.21(14) y
Cl2 Rh2 P2 O23 -175.41(13) y
